data_2000320
loop_
_publ_author_name
'G\/l\'owka, M. L.'
'Codding, P. W.'

_publ_section_title
;Structure of
 <i>N</i>-[4-hydroxy-3,5-bis(1-pyrrolidinylmethyl)phenyl]-<i>N</i>'-(4-methoxyphenyl)urea
;
_journal_issue 5
_journal_name_full 'Acta Crystallographica Section C'
_journal_page_first 1038
_journal_page_last 1040
_journal_paper_doi 10.1107/S010827019001023X
_journal_volume 47
_journal_year 1991
_chemical_formula_sum 'C24 H32 N4 O3'
_space_group_crystal_system monoclinic
_space_group_IT_number 14
_space_group_name_Hall '-P 2ybc'
_space_group_name_H-M_alt 'P 1 21/c 1'
_audit_creation_method 'IUCr CIFGEN early version'
_cell_angle_alpha 90
_cell_angle_beta 101.670(10)
_cell_angle_gamma 90
_cell_formula_units_Z 4
_cell_length_a 15.7400(10)
_cell_length_b 17.279(3)
_cell_length_c 8.757(2)
_cell_volume 2332.4(7)
_diffrn_radiation_type Mo
_diffrn_radiation_wavelength 0.71069
_exptl_crystal_density_diffrn 1.209
_exptl_crystal_F_000 912
_cod_data_source_file mu0210.cif
_cod_data_source_block mu0210a
_cod_depositor_comments
;
 Updating space group information and adding the symmetry operation list.

 Antanas Vaitkus,
 2018-06-15
;
_cod_original_cell_volume 2332.4
_cod_original_sg_symbol_H-M P21/c
_cod_original_formula_sum C24H32N4O3
_cod_database_code 2000320

loop_
_space_group_symop_id
_space_group_symop_operation_xyz
1 x,y,z
2 -x,y+1/2,-z+1/2
3 -x,-y,-z
4 x,-y+1/2,z+1/2

loop_
_atom_site_label
_atom_site_fract_x
_atom_site_fract_y
_atom_site_fract_z
C(1) -.1945(3) .7396(3) .02820(5)
C(2) -.2610(3) .7014(3) -.07240(5)
C(3) -.2763(3) .6252(3) -.04820(5)
O(3) -.3390(2) .5815(2) -.14390(5)
C(4) -.2291(3) .5866(3) .07850(6)
C(5) -.1624(3) .6242(3) .17620(5)
C(6) -.1453(2) .7014(3) .15240(4)
N(7) -.0756(2) .7389(3) .25640(4)
N(8) .0581(2) .7937(2) .32810(4)
O(8) -.0079(2) .7861(2) .07190(3)
C(8) -.0084(3) .7737(2) .21050(4)
C(9) .1399(2) .8212(2) .30980(4)
C(10) .2130(3) .7961(3) .41320(5)
C(11) .2950(3) .8202(3) .39980(5)
C(12) .3033(3) .8713(3) .28040(5)
O(12) .3834(2) .8960(2) .26210(4)
C(13) .2297(3) .8968(2) .17380(5)
C(14) .1494(3) .8715(3) .19110(5)
C(15) .2399(4) .9529(4) .04740(7)
N(16) .1623(3) .9619(3) -.07370(5)
C(17) .1543(5) .9087(5) -.19370(11)
C(18) .0888(5) .9427(4) -.33400(7)
C(19) .0782(5) 1.0222(5) -.28710(9)
C(20) .1448(7) 1.0359(5) -.14330(10)
C(21) .3757(3) .7875(3) .50510(7)
N(22) .4401(2) .8470(2) .55990(5)
C(23) .5242(3) .8127(4) .64180(8)
C(24) .5693(5) .8785(6) .73770(10)
C(25) .4973(5) .9318(6) .76330(14)
C(26) .4154(4) .9005(4) .67020(7)
C(30) -.3804(4) .6143(5) -.28920(9)
H(1) -.1804 .8003 .0121
H(2) -.2995 .7366 -.1625
H(4) -.2378 .5258 .1024
H(5) -.1197 .5923 .2673
H(7) -.071(2) .724(2) .344(5)
H(8) .055(2) .779(2) .419(5)
H(10) .2157 .7616 .5172
H(12) .427(4) .882(3) .382(8)
H(14) .0918 .8926 .1130
H(151) .2912 .9287 -.0044
H(152) .2571 1.0108 .0869
H(171) .2020 .9316 -.2559
H(172) .1663 .8483 -.1708
H(181) .0381 .9085 -.3031
H(182) .0918 .9314 -.4556
H(191) .0868 1.0802 -.3289
H(192) .0165 1.0182 -.2531
H(201) .1303 1.0821 -.0691
H(202) .2125 1.0368 -.1472
H(211) .4015 .7431 .4405
H(212) .3618 .7628 .6110
H(231) .5147 .7601 .7037
H(232) .5584 .7997 .5506
H(241) .6248 .9103 .7110
H(242) .5875 .8530 .8506
H(251) .4893 .9793 .6818
H(252) .4842 .9507 .8731
H(261) .3620 .9370 .6160
H(262) .3901 .8535 .7309
H(301) -.4193 .5649 -.3353
H(302) -.3610 .6454 -.3837
H(303) -.4180 .6521 -.2302
